data_2241618
loop_
_publ_author_name
'Williams, Owen M.'
'Cowley, Alan H.'

_publ_section_title
;
 Trinuclear nickel coordination complexes of phenanthrene-9,10-dione
 dioxime
;
_journal_coeditor_code PK2575
_journal_issue 4
_journal_name_full 'Acta Crystallographica Section E'
_journal_page_first 538
_journal_page_last 542
_journal_paper_doi 10.1107/S2056989016004023
_journal_volume 72
_journal_year 2016
_chemical_formula_iupac
;
[Ni3 (C14 H8 N2 O2)2 (C14 H9 N2 O2)2 (C14 H10 N2 O2)] , 2C7 H8
;
_chemical_formula_moiety 'C70 H44 N10 Ni3 O10, 2(C7 H8)'
_chemical_formula_sum 'C84 H60 N10 Ni3 O10'
_chemical_formula_weight 1545.55
_chemical_name_systematic
;Bis[\m~2~-9,10-bis(oxidoimino)phenanthrene]bis[\m~2~-10-(oxidoimino)phenanthrene-9-one oxime](phenanthrene-9,10-dione
dioxime)trinickel(II) toluene disolvate
;
_space_group_crystal_system monoclinic
_space_group_IT_number 14
_space_group_name_Hall '-P 2ybc'
_space_group_name_H-M_alt 'P 1 21/c 1'
_symmetry_space_group_name_Hall '-P 2ybc'
_symmetry_space_group_name_H-M 'P 1 21/c 1'
_atom_sites_solution_hydrogens mixed
_audit_creation_method SHELXL-2013
_cell_angle_alpha 90.000
_cell_angle_beta 101.757(4)
_cell_angle_gamma 90.000
_cell_formula_units_Z 4
_cell_length_a 15.973(3)
_cell_length_b 18.639(3)
_cell_length_c 22.785(4)
_cell_measurement_reflns_used 20424
_cell_measurement_temperature 100(2)
_cell_measurement_theta_max 31.0999
_cell_measurement_theta_min 1.3022
_cell_volume 6641(2)
_computing_cell_refinement
;
CrystalClear (Rigaku Inc, 2008)
;
_computing_data_collection
;
CrystalClear (Rigaku Inc, 2008)
;
_computing_data_reduction
;
CrystalClear (Rigaku Inc, 2008)
;
_computing_molecular_graphics
;
Mercury (Macrae <i>et al.</i>,  2006)
;
_computing_publication_material
;
publCIF (Westrip, 2010) and WinGX (Farrugia, 1999)
;
_computing_structure_refinement
;
SHELXL2013 (Sheldrick, 2015)
;
_computing_structure_solution
;
SIR2004 (Burla <i>et al.</i>,  2005)
;
_diffrn_ambient_temperature 100(2)
_diffrn_detector_area_resol_mean 28.5714
_diffrn_measured_fraction_theta_full 0.999
_diffrn_measured_fraction_theta_max 0.999
_diffrn_measurement_device_type 'Rigaku Saturn724+ (2x2 bin mode)'
_diffrn_measurement_method dtprofit.ref
_diffrn_radiation_type MoK\a
_diffrn_radiation_wavelength 0.71069
_diffrn_reflns_av_R_equivalents 0.0541
_diffrn_reflns_limit_h_max 20
_diffrn_reflns_limit_h_min -20
_diffrn_reflns_limit_k_max 24
_diffrn_reflns_limit_k_min -24
_diffrn_reflns_limit_l_max 29
_diffrn_reflns_limit_l_min -29
_diffrn_reflns_number 79592
_diffrn_reflns_theta_full 25.240
_diffrn_reflns_theta_max 27.500
_diffrn_reflns_theta_min 1.799
_exptl_absorpt_coefficient_mu 0.918
_exptl_absorpt_correction_T_max 1.0000
_exptl_absorpt_correction_T_min 0.7985
_exptl_absorpt_correction_type multi-scan
_exptl_absorpt_process_details
;
(ABSCOR; Higashi, 1995)
;
_exptl_crystal_colour Red
_exptl_crystal_density_diffrn 1.546
_exptl_crystal_description Block
_exptl_crystal_F_000 3192
_exptl_crystal_size_max 0.1580
_exptl_crystal_size_mid 0.1110
_exptl_crystal_size_min 0.1060
_refine_diff_density_max 0.556
_refine_diff_density_min -0.680
_refine_ls_extinction_method none
_refine_ls_goodness_of_fit_ref 1.211
_refine_ls_hydrogen_treatment mixed
_refine_ls_matrix_type full
_refine_ls_number_parameters 1046
_refine_ls_number_reflns 15260
_refine_ls_number_restraints 291
_refine_ls_restrained_S_all 1.203
_refine_ls_R_factor_all 0.0746
_refine_ls_R_factor_gt 0.0670
_refine_ls_shift/su_max 0.001
_refine_ls_shift/su_mean 0.000
_refine_ls_structure_factor_coef Fsqd
_refine_ls_weighting_details 'w=1/[\s^2^(Fo^2^)+(0.0495P)^2^+7.4732P] where P=(Fo^2^+2Fc^2^)/3'
_refine_ls_weighting_scheme calc
_refine_ls_wR_factor_gt 0.1467
_refine_ls_wR_factor_ref 0.1507
_reflns_number_gt 13993
_reflns_number_total 15260
_reflns_threshold_expression 'I > 2\s(I)'
_cod_data_source_file pk2575sup1.cif
_cod_data_source_block 1
_cod_original_cell_volume 6641.1(19)
_cod_database_code 2241618
_shelx_space_group_comment
;
The symmetry employed for this shelxl refinement is uniquely defined
by the following loop, which should always be used as a source of
symmetry information in preference to the above space-group names.
They are only intended as comments.
;
_shelxl_version_number .2013

loop_
_space_group_symop_operation_xyz
'x, y, z'
'-x, y+1/2, -z+1/2'
'-x, -y, -z'
'x, -y-1/2, z-1/2'

loop_
_atom_site_type_symbol
_atom_site_label
_atom_site_fract_x
_atom_site_fract_y
_atom_site_fract_z
_atom_site_U_iso_or_equiv
_atom_site_adp_type
_atom_site_calc_flag
_atom_site_occupancy
_atom_site_disorder_assembly
_atom_site_disorder_group
C C1 0.3573(2) 0.26380(17) 0.77353(15) 0.0300(7) Uani d 1 . .
C C2 0.4143(2) 0.20289(17) 0.79218(14) 0.0287(6) Uani d 1 . .
C C3 0.5058(2) 0.21463(17) 0.81436(14) 0.0289(7) Uani d 1 . .
C C4 0.5622(2) 0.15956(19) 0.83987(15) 0.0341(7) Uani d 1 . .
H H4 0.5433 0.1123 0.8376 0.041 Uiso calc 1 . .
C C5 0.6447(2) 0.1749(2) 0.86803(16) 0.0392(8) Uani d 1 . .
H H5 0.6811 0.1381 0.8850 0.047 Uiso calc 1 . .
C C6 0.6738(2) 0.2450(2) 0.87123(17) 0.0423(9) Uani d 1 . .
H H6 0.7292 0.2554 0.8913 0.051 Uiso calc 1 . .
C C7 0.6209(2) 0.2991(2) 0.84477(17) 0.0412(8) Uani d 1 . .
H H7 0.6418 0.3458 0.8465 0.049 Uiso calc 1 . .
C C8 0.5364(2) 0.28614(18) 0.81521(15) 0.0318(7) Uani d 1 . .
C C9 0.4809(2) 0.34500(17) 0.78633(15) 0.0306(7) Uani d 1 . .
C C10 0.5151(2) 0.41244(19) 0.77676(16) 0.0371(8) Uani d 1 . .
H H10 0.5735 0.4200 0.7897 0.045 Uiso calc 1 . .
C C11 0.4652(2) 0.46755(19) 0.74890(17) 0.0403(8) Uani d 1 . .
H H11 0.4897 0.5119 0.7442 0.048 Uiso calc 1 . .
C C12 0.3783(2) 0.45710(18) 0.72779(17) 0.0388(8) Uani d 1 . .
H H12 0.3445 0.4941 0.7085 0.047 Uiso calc 1 . .
C C13 0.3423(2) 0.39116(17) 0.73569(16) 0.0334(7) Uani d 1 . .
H H13 0.2841 0.3841 0.7212 0.040 Uiso calc 1 . .
C C14 0.3922(2) 0.33465(16) 0.76530(15) 0.0294(7) Uani d 1 . .
C C15 0.3654(2) 0.24577(17) 0.93609(14) 0.0292(7) Uani d 1 . .
C C16 0.4342(2) 0.19229(17) 0.94884(14) 0.0283(6) Uani d 1 . .
C C17 0.5203(2) 0.21590(17) 0.98016(14) 0.0293(7) Uani d 1 . .
C C18 0.5819(2) 0.16511(18) 1.00548(14) 0.0327(7) Uani d 1 . .
H H18 0.5684 0.1165 1.0024 0.039 Uiso calc 1 . .
C C19 0.6622(2) 0.1864(2) 1.03489(15) 0.0364(8) Uani d 1 . .
H H19 0.7032 0.1524 1.0507 0.044 Uiso calc 1 . .
C C20 0.6815(2) 0.2591(2) 1.04065(17) 0.0410(8) Uani d 1 . .
H H20 0.7354 0.2738 1.0606 0.049 Uiso calc 1 . .
C C21 0.6211(2) 0.3092(2) 1.01689(16) 0.0396(8) Uani d 1 . .
H H21 0.6345 0.3577 1.0218 0.048 Uiso calc 1 . .
C C22 0.5392(2) 0.28906(18) 0.98522(14) 0.0317(7) Uani d 1 . .
C C23 0.4766(2) 0.34208(17) 0.95560(15) 0.0317(7) Uani d 1 . .
C C24 0.4995(2) 0.41366(19) 0.94928(17) 0.0386(8) Uani d 1 . .
H H24 0.5548 0.4282 0.9663 0.046 Uiso calc 1 . .
C C25 0.4432(3) 0.4633(2) 0.91884(18) 0.0428(9) Uani d 1 . .
H H25 0.4599 0.5108 0.9166 0.051 Uiso calc 1 . .
C C26 0.3618(2) 0.44223(19) 0.89172(17) 0.0408(8) Uani d 1 . .
H H26 0.3242 0.4751 0.8696 0.049 Uiso calc 1 . .
C C27 0.3360(2) 0.37214(18) 0.89741(16) 0.0363(8) Uani d 1 . .
H H27 0.2809 0.3585 0.8790 0.044 Uiso calc 1 . .
C C28 0.3911(2) 0.32129(17) 0.93032(15) 0.0312(7) Uani d 1 . .
C C29 0.0764(2) 0.10264(17) 0.76379(14) 0.0291(7) Uani d 1 . .
C C30 0.1064(2) 0.03055(17) 0.75287(15) 0.0309(7) Uani d 1 . .
C C31 0.0435(2) -0.02258(18) 0.72335(15) 0.0346(7) Uani d 1 . .
C C32 0.0685(2) -0.0803(2) 0.69200(18) 0.0429(9) Uani d 1 . .
H H32 0.1254 -0.0851 0.6889 0.051 Uiso calc 1 . .
C C33 0.0088(3) -0.1305(2) 0.6655(2) 0.0529(10) Uani d 1 . .
H H33 0.0255 -0.1689 0.6445 0.064 Uiso calc 1 . .
C C34 -0.0749(3) -0.1236(2) 0.6701(2) 0.0539(11) Uani d 1 . .
H H34 -0.1146 -0.1579 0.6526 0.065 Uiso calc 1 . .
C C35 -0.1009(2) -0.0668(2) 0.70016(19) 0.0472(9) Uani d 1 . .
H H35 -0.1581 -0.0628 0.7026 0.057 Uiso calc 1 . .
C C36 -0.0422(2) -0.01423(19) 0.72739(16) 0.0366(8) Uani d 1 . .
C C37 -0.0676(2) 0.0483(2) 0.75883(16) 0.0360(8) Uani d 1 . .
C C38 -0.1479(2) 0.0511(2) 0.77467(18) 0.0434(9) Uani d 1 . .
H H38 -0.1845 0.0120 0.7661 0.052 Uiso calc 1 . .
C C39 -0.1741(2) 0.1100(2) 0.80252(18) 0.0462(9) Uani d 1 . .
H H39 -0.2275 0.1102 0.8127 0.055 Uiso calc 1 . .
C C40 -0.1214(2) 0.1683(2) 0.81519(18) 0.0450(9) Uani d 1 . .
H H40 -0.1397 0.2086 0.8331 0.054 Uiso calc 1 . .
C C41 -0.0410(2) 0.1676(2) 0.80142(17) 0.0393(8) Uani d 1 . .
H H41 -0.0054 0.2072 0.8109 0.047 Uiso calc 1 . .
C C42 -0.0122(2) 0.10822(18) 0.77336(15) 0.0323(7) Uani d 1 . .
C C43 0.0836(2) 0.08681(19) 0.92655(15) 0.0345(7) Uani d 1 . .
C C44 0.1243(2) 0.02254(19) 0.90908(15) 0.0346(7) Uani d 1 . .
C C45 0.0739(2) -0.04203(19) 0.89031(16) 0.0378(8) Uani d 1 . .
C C46 0.1065(3) -0.1008(2) 0.86405(17) 0.0433(9) Uani d 1 . .
H H46 0.1639 -0.1016 0.8616 0.052 Uiso calc 1 . .
C C47 0.0542(3) -0.1577(2) 0.8417(2) 0.0555(11) Uani d 1 . .
H H47 0.0760 -0.1960 0.8233 0.067 Uiso calc 1 . .
C C48 -0.0306(3) -0.1576(3) 0.8468(2) 0.0633(13) Uani d 1 . .
H H48 -0.0655 -0.1963 0.8323 0.076 Uiso calc 1 . .
C C49 -0.0636(3) -0.1003(2) 0.8731(2) 0.0535(11) Uani d 1 . .
H H49 -0.1209 -0.1011 0.8758 0.064 Uiso calc 1 . .
C C50 -0.0134(2) -0.0412(2) 0.89578(16) 0.0424(9) Uani d 1 . .
C C51 -0.0494(2) 0.0194(2) 0.92335(16) 0.0408(9) Uani d 1 . .
C C52 -0.1321(3) 0.0157(2) 0.93653(19) 0.0505(10) Uani d 1 . .
H H52 -0.1643 -0.0258 0.9266 0.061 Uiso calc 1 . .
C C53 -0.1662(2) 0.0706(3) 0.96312(19) 0.0524(11) Uani d 1 . .
H H53 -0.2208 0.0661 0.9712 0.063 Uiso calc 1 . .
C C54 -0.1207(2) 0.1331(3) 0.97825(18) 0.0507(10) Uani d 1 . .
H H54 -0.1443 0.1706 0.9964 0.061 Uiso calc 1 . .
C C55 -0.0392(2) 0.1395(2) 0.96614(17) 0.0430(9) Uani d 1 . .
H H55 -0.0084 0.1816 0.9762 0.052 Uiso calc 1 . .
C C56 -0.0028(2) 0.0833(2) 0.93893(15) 0.0379(8) Uani d 1 . .
C C57 0.4778(2) -0.09599(17) 0.87975(15) 0.0311(7) Uani d 1 . .
C C58 0.4046(2) -0.13101(17) 0.83829(15) 0.0305(7) Uani d 1 . .
C C59 0.4055(2) -0.20914(17) 0.83084(14) 0.0320(7) Uani d 1 . .
C C60 0.3314(2) -0.24949(19) 0.80879(17) 0.0412(8) Uani d 1 . .
H H60 0.2797 -0.2260 0.7955 0.049 Uiso calc 1 . .
C C61 0.3342(3) -0.3230(2) 0.80656(19) 0.0508(10) Uani d 1 . .
H H61 0.2842 -0.3488 0.7931 0.061 Uiso calc 1 . .
C C62 0.4101(3) -0.3585(2) 0.82407(19) 0.0534(11) Uani d 1 . .
H H62 0.4120 -0.4082 0.8214 0.064 Uiso calc 1 . .
C C63 0.4839(3) -0.3203(2) 0.84575(19) 0.0487(10) Uani d 1 . .
H H63 0.5352 -0.3449 0.8576 0.058 Uiso calc 1 . .
C C64 0.4835(2) -0.24541(18) 0.85028(16) 0.0367(8) Uani d 1 . .
C C65 0.5628(2) -0.20611(19) 0.87678(16) 0.0367(8) Uani d 1 . .
C C66 0.6421(2) -0.2409(2) 0.88592(18) 0.0453(9) Uani d 1 . .
H H66 0.6448 -0.2878 0.8724 0.054 Uiso calc 1 . .
C C67 0.7154(3) -0.2078(2) 0.91426(19) 0.0483(10) Uani d 1 . .
H H67 0.7673 -0.2321 0.9199 0.058 Uiso calc 1 . .
C C68 0.7123(2) -0.1384(2) 0.93455(18) 0.0441(9) Uani d 1 . .
H H68 0.7622 -0.1167 0.9550 0.053 Uiso calc 1 . .
C C69 0.6367(2) -0.10049(19) 0.92512(16) 0.0372(8) Uani d 1 . .
H H69 0.6360 -0.0534 0.9384 0.045 Uiso calc 1 . .
C C70 0.5598(2) -0.13368(18) 0.89503(15) 0.0321(7) Uani d 1 . .
C C71 0.1134(3) 0.1368(4) 0.5502(3) 0.100(2) Uani d 1 . .
H H71A 0.0755 0.1011 0.5291 0.150 Uiso calc 1 . .
H H71B 0.1188 0.1755 0.5235 0.150 Uiso calc 1 . .
H H71C 0.0906 0.1547 0.5832 0.150 Uiso calc 1 . .
C C72 0.2006(3) 0.1037(3) 0.5736(2) 0.0596(12) Uani d 1 . .
C C73 0.2598(3) 0.0972(2) 0.5371(2) 0.0513(10) Uani d 1 . .
H H73 0.2466 0.1145 0.4980 0.062 Uiso calc 1 . .
C C74 0.3375(3) 0.0656(2) 0.55792(19) 0.0501(10) Uani d 1 . .
H H74 0.3767 0.0618 0.5330 0.060 Uiso calc 1 . .
C C75 0.3582(3) 0.0391(2) 0.61574(19) 0.0502(10) Uani d 1 . .
H H75 0.4106 0.0167 0.6294 0.060 Uiso calc 1 . .
C C76 0.3013(3) 0.0460(3) 0.6527(2) 0.0634(13) Uani d 1 . .
H H76 0.3150 0.0287 0.6917 0.076 Uiso calc 1 . .
C C77 0.2235(3) 0.0787(3) 0.6320(2) 0.0722(15) Uani d 1 . .
H H77 0.1857 0.0842 0.6578 0.087 Uiso calc 1 . .
C C78 -0.1860(5) 0.0902(4) 0.4357(4) 0.087(2) Uani d 0.66 A 1
H H78A -0.1443 0.0585 0.4248 0.131 Uiso calc 0.66 A 1
H H78B -0.1928 0.1314 0.4099 0.131 Uiso calc 0.66 A 1
H H78C -0.2397 0.0656 0.4315 0.131 Uiso calc 0.66 A 1
C C79 -0.1572(3) 0.1133(3) 0.4982(3) 0.0727(19) Uani d 0.66 A 1
C C80 -0.1792(5) 0.0748(4) 0.5449(3) 0.080(2) Uani d 0.66 A 1
H H80 -0.2124 0.0336 0.5364 0.096 Uiso calc 0.66 A 1
C C81 -0.1524(6) 0.0964(5) 0.6039(4) 0.086(3) Uani d 0.66 A 1
H H81 -0.1681 0.0703 0.6348 0.103 Uiso calc 0.66 A 1
C C82 -0.1021(6) 0.1574(5) 0.6167(3) 0.082(3) Uani d 0.66 A 1
H H82 -0.0833 0.1721 0.6562 0.098 Uiso calc 0.66 A 1
C C83 -0.0800(5) 0.1963(4) 0.5703(3) 0.083(2) Uani d 0.66 A 1
H H83 -0.0466 0.2373 0.5789 0.100 Uiso calc 0.66 A 1
C C84 -0.1068(4) 0.1750(3) 0.5113(3) 0.0769(19) Uani d 0.66 A 1
H H84 -0.0916 0.2015 0.4805 0.092 Uiso calc 0.66 A 1
C C78A -0.1035(9) 0.1587(8) 0.4495(6) 0.078(4) Uani d 0.34 B 2
H H78D -0.0889 0.2087 0.4523 0.118 Uiso calc 0.34 B 2
H H78E -0.1505 0.1513 0.4163 0.118 Uiso calc 0.34 B 2
H H78F -0.0551 0.1314 0.4433 0.118 Uiso calc 0.34 B 2
C C79A -0.1290(7) 0.1344(6) 0.5073(7) 0.080(3) Uani d 0.34 B 2
C C81A -0.2097(10) 0.0579(9) 0.5603(8) 0.082(3) Uani d 0.34 B 2
H H81A -0.2488 0.0208 0.5596 0.098 Uiso calc 0.34 B 2
C C80A -0.1873(8) 0.0791(7) 0.5038(8) 0.079(3) Uani d 0.34 B 2
H H80A -0.2108 0.0567 0.4677 0.094 Uiso calc 0.34 B 2
C C82A -0.1790(13) 0.0872(12) 0.6100(11) 0.082(3) Uani d 0.34 B 2
H H82A -0.1962 0.0714 0.6444 0.098 Uiso calc 0.34 B 2
C C83A -0.1209(15) 0.1416(12) 0.6139(7) 0.082(3) Uani d 0.34 B 2
H H83A -0.0979 0.1629 0.6505 0.099 Uiso calc 0.34 B 2
C C84A -0.0965(12) 0.1648(9) 0.5594(6) 0.081(2) Uani d 0.34 B 2
H H84A -0.0572 0.2019 0.5609 0.097 Uiso calc 0.34 B 2
N N1 0.27646(17) 0.24607(14) 0.76671(13) 0.0330(6) Uani d 1 . .
N N2 0.37143(17) 0.14219(14) 0.79170(13) 0.0302(6) Uani d 1 . .
N N3 0.28561(17) 0.22388(14) 0.93075(12) 0.0312(6) Uani d 1 . .
N N4 0.42751(17) 0.12499(14) 0.93553(12) 0.0307(6) Uani d 1 . .
N N5 0.13044(18) 0.15645(14) 0.76514(14) 0.0337(6) Uani d 1 . .
N N6 0.18439(17) 0.00730(14) 0.76635(13) 0.0308(6) Uani d 1 . .
N N7 0.13358(18) 0.14323(15) 0.93093(13) 0.0345(6) Uani d 1 . .
N N8 0.20644(18) 0.03278(15) 0.90921(13) 0.0330(6) Uani d 1 . .
N N9 0.45806(17) -0.03173(14) 0.89580(12) 0.0301(6) Uani d 1 . .
N N10 0.34564(17) -0.08566(14) 0.81453(13) 0.0329(6) Uani d 1 . .
O O1 0.21502(15) 0.29635(12) 0.75199(13) 0.0424(6) Uani d 1 . .
O O2 0.41168(14) 0.07989(11) 0.80519(11) 0.0333(5) Uani d 1 . .
O O3 0.22535(15) 0.27495(13) 0.92507(12) 0.0399(6) Uani d 1 . .
O O4 0.34924(14) 0.09770(12) 0.91047(11) 0.0342(5) Uani d 1 . .
O O5 0.09813(16) 0.22254(13) 0.76779(14) 0.0454(7) Uani d 1 . .
O O6 0.24766(14) 0.05433(12) 0.79020(11) 0.0331(5) Uani d 1 . .
O O7 0.10615(16) 0.20776(14) 0.94544(13) 0.0445(6) Uani d 1 . .
O O8 0.25669(15) -0.02059(12) 0.89833(11) 0.0361(5) Uani d 1 . .
O O9 0.52088(17) 0.00669(14) 0.93202(12) 0.0404(6) Uani d 1 . .
O O10 0.27559(16) -0.11284(13) 0.77446(12) 0.0395(6) Uani d 1 . .
Ni Ni1 0.25135(3) 0.14989(2) 0.77620(2) 0.03005(11) Uani d 1 . .
Ni Ni2 0.24612(3) 0.12803(2) 0.92204(2) 0.03014(11) Uani d 1 . .
Ni Ni3 0.34675(3) 0.01380(2) 0.85238(2) 0.02978(11) Uani d 1 . .
H H1A 0.149(4) 0.262(3) 0.761(3) 0.10(2) Uiso d 1 . .
H H2A 0.166(3) 0.244(3) 0.935(2) 0.081(16) Uiso d 1 . .
H H3A 0.488(4) 0.043(3) 0.933(3) 0.09(2) Uiso d 1 . .
H H4A 0.233(3) -0.070(3) 0.770(2) 0.095(18) Uiso d 1 . .

loop_
_atom_site_aniso_label
_atom_site_aniso_U_11
_atom_site_aniso_U_22
_atom_site_aniso_U_33
_atom_site_aniso_U_12
_atom_site_aniso_U_13
_atom_site_aniso_U_23
C1 0.0263(16) 0.0267(15) 0.0376(17) -0.0007(13) 0.0076(13) 0.0027(13)
C2 0.0271(16) 0.0272(15) 0.0329(16) 0.0010(13) 0.0088(13) 0.0019(13)
C3 0.0274(16) 0.0301(16) 0.0318(16) -0.0026(13) 0.0120(13) -0.0014(13)
C4 0.0296(17) 0.0359(18) 0.0379(18) 0.0044(14) 0.0095(14) 0.0015(14)
C5 0.0292(18) 0.047(2) 0.0414(19) 0.0061(16) 0.0076(15) 0.0005(16)
C6 0.0243(17) 0.055(2) 0.046(2) -0.0013(16) 0.0035(15) -0.0013(18)
C7 0.0321(19) 0.045(2) 0.046(2) -0.0098(16) 0.0084(15) -0.0027(17)
C8 0.0286(17) 0.0349(17) 0.0343(17) -0.0010(14) 0.0122(13) -0.0019(14)
C9 0.0319(17) 0.0291(16) 0.0334(16) -0.0043(13) 0.0125(13) -0.0049(13)
C10 0.0361(19) 0.0343(18) 0.0448(19) -0.0093(15) 0.0173(15) -0.0043(15)
C11 0.049(2) 0.0278(17) 0.048(2) -0.0082(16) 0.0199(17) 0.0011(15)
C12 0.048(2) 0.0265(16) 0.046(2) 0.0013(15) 0.0182(17) 0.0047(15)
C13 0.0344(18) 0.0274(16) 0.0396(18) 0.0021(14) 0.0104(14) 0.0029(14)
C14 0.0313(17) 0.0237(15) 0.0354(16) -0.0018(13) 0.0118(13) 0.0005(13)
C15 0.0300(17) 0.0285(16) 0.0298(15) -0.0013(13) 0.0080(13) -0.0011(13)
C16 0.0288(16) 0.0261(15) 0.0309(15) -0.0018(13) 0.0081(13) -0.0004(12)
C17 0.0282(16) 0.0318(16) 0.0285(15) -0.0034(13) 0.0072(12) -0.0013(13)
C18 0.0335(18) 0.0324(17) 0.0321(16) -0.0039(14) 0.0062(14) -0.0003(14)
C19 0.0315(18) 0.043(2) 0.0338(17) 0.0031(15) 0.0052(14) 0.0020(15)
C20 0.0312(18) 0.049(2) 0.0400(19) -0.0079(16) -0.0001(15) -0.0026(16)
C21 0.039(2) 0.0372(19) 0.0425(19) -0.0116(16) 0.0077(16) -0.0027(16)
C22 0.0322(17) 0.0329(17) 0.0312(16) -0.0055(14) 0.0095(13) -0.0022(13)
C23 0.0345(18) 0.0299(16) 0.0328(16) -0.0010(14) 0.0116(14) -0.0016(13)
C24 0.040(2) 0.0316(17) 0.047(2) -0.0064(15) 0.0132(16) -0.0014(15)
C25 0.053(2) 0.0287(17) 0.050(2) -0.0040(16) 0.0183(18) -0.0005(16)
C26 0.048(2) 0.0298(17) 0.046(2) 0.0042(16) 0.0131(17) 0.0056(15)
C27 0.039(2) 0.0315(17) 0.0391(18) 0.0016(15) 0.0109(15) 0.0002(14)
C28 0.0335(17) 0.0283(16) 0.0341(17) -0.0011(14) 0.0123(14) -0.0011(13)
C29 0.0243(16) 0.0294(16) 0.0328(16) 0.0010(13) 0.0043(12) 0.0051(13)
C30 0.0267(16) 0.0299(16) 0.0355(17) -0.0019(13) 0.0053(13) 0.0030(13)
C31 0.0344(18) 0.0314(17) 0.0359(17) -0.0036(14) 0.0026(14) 0.0023(14)
C32 0.037(2) 0.041(2) 0.048(2) -0.0034(16) 0.0033(16) -0.0064(17)
C33 0.050(3) 0.040(2) 0.064(3) -0.0043(19) 0.001(2) -0.0108(19)
C34 0.047(2) 0.042(2) 0.065(3) -0.0139(19) -0.006(2) -0.003(2)
C35 0.034(2) 0.043(2) 0.060(2) -0.0075(17) -0.0004(17) 0.0005(19)
C36 0.0312(18) 0.0355(18) 0.0403(19) -0.0055(14) 0.0007(14) 0.0057(15)
C37 0.0289(17) 0.0405(19) 0.0374(18) -0.0029(15) 0.0040(14) 0.0083(15)
C38 0.0283(18) 0.052(2) 0.049(2) -0.0044(16) 0.0051(16) 0.0110(18)
C39 0.0297(19) 0.063(3) 0.048(2) 0.0074(18) 0.0115(16) 0.0120(19)
C40 0.033(2) 0.057(2) 0.047(2) 0.0098(18) 0.0127(16) 0.0050(18)
C41 0.0339(19) 0.0388(19) 0.046(2) 0.0010(15) 0.0088(15) -0.0008(16)
C42 0.0255(16) 0.0349(17) 0.0357(17) 0.0006(13) 0.0043(13) 0.0063(14)
C43 0.0300(17) 0.0390(18) 0.0344(17) -0.0011(14) 0.0059(13) 0.0044(14)
C44 0.0328(18) 0.0368(18) 0.0328(17) -0.0041(14) 0.0035(14) 0.0078(14)
C45 0.038(2) 0.0362(18) 0.0372(18) -0.0071(15) 0.0031(15) 0.0051(15)
C46 0.043(2) 0.041(2) 0.044(2) -0.0107(17) 0.0031(16) 0.0024(16)
C47 0.063(3) 0.044(2) 0.058(3) -0.017(2) 0.008(2) -0.005(2)
C48 0.056(3) 0.058(3) 0.071(3) -0.030(2) 0.001(2) -0.004(2)
C49 0.043(2) 0.054(3) 0.060(3) -0.017(2) 0.0017(19) 0.002(2)
C50 0.038(2) 0.047(2) 0.0387(19) -0.0151(17) 0.0003(15) 0.0102(17)
C51 0.0311(19) 0.053(2) 0.0361(18) -0.0055(16) 0.0019(14) 0.0130(16)
C52 0.037(2) 0.064(3) 0.049(2) -0.0115(19) 0.0057(17) 0.016(2)
C53 0.030(2) 0.078(3) 0.051(2) 0.002(2) 0.0115(17) 0.019(2)
C54 0.035(2) 0.074(3) 0.046(2) 0.005(2) 0.0135(17) 0.011(2)
C55 0.0318(19) 0.054(2) 0.045(2) 0.0010(17) 0.0108(16) 0.0073(18)
C56 0.0281(17) 0.050(2) 0.0341(17) -0.0037(16) 0.0025(14) 0.0097(16)
C57 0.0320(17) 0.0263(15) 0.0364(17) 0.0007(13) 0.0102(14) 0.0033(13)
C58 0.0323(17) 0.0262(15) 0.0341(16) 0.0016(13) 0.0095(13) 0.0031(13)
C59 0.0381(18) 0.0273(16) 0.0303(16) 0.0003(14) 0.0061(14) 0.0001(13)
C60 0.042(2) 0.0313(18) 0.048(2) -0.0002(15) 0.0036(16) 0.0007(16)
C61 0.065(3) 0.0309(19) 0.050(2) -0.0080(19) -0.003(2) -0.0026(17)
C62 0.076(3) 0.0271(18) 0.053(2) 0.0001(19) 0.003(2) -0.0054(17)
C63 0.058(3) 0.0330(19) 0.053(2) 0.0136(18) 0.0061(19) 0.0004(17)
C64 0.047(2) 0.0299(17) 0.0355(18) 0.0032(15) 0.0124(15) 0.0008(14)
C65 0.0396(19) 0.0345(18) 0.0382(18) 0.0070(15) 0.0130(15) 0.0062(15)
C66 0.045(2) 0.039(2) 0.054(2) 0.0106(17) 0.0135(18) 0.0073(17)
C67 0.038(2) 0.047(2) 0.060(2) 0.0133(18) 0.0112(18) 0.0134(19)
C68 0.0332(19) 0.047(2) 0.050(2) 0.0003(16) 0.0055(16) 0.0147(18)
C69 0.0358(19) 0.0345(18) 0.0411(19) 0.0052(15) 0.0074(15) 0.0093(15)
C70 0.0312(17) 0.0303(16) 0.0356(17) 0.0021(14) 0.0085(14) 0.0062(14)
C71 0.055(3) 0.108(5) 0.138(6) 0.015(3) 0.025(4) 0.052(4)
C72 0.047(3) 0.054(3) 0.080(3) 0.000(2) 0.019(2) 0.015(2)
C73 0.055(3) 0.052(2) 0.050(2) -0.001(2) 0.0157(19) 0.0116(19)
C74 0.059(3) 0.045(2) 0.053(2) 0.000(2) 0.026(2) -0.0001(19)
C75 0.054(3) 0.045(2) 0.053(2) 0.0034(19) 0.014(2) 0.0046(19)
C76 0.070(3) 0.074(3) 0.052(3) 0.018(3) 0.025(2) 0.016(2)
C77 0.075(3) 0.083(4) 0.071(3) 0.017(3) 0.045(3) 0.020(3)
C78 0.110(6) 0.077(5) 0.074(5) -0.002(5) 0.018(5) -0.001(4)
C79 0.081(4) 0.068(4) 0.068(3) 0.006(4) 0.014(3) -0.012(3)
C80 0.100(5) 0.069(4) 0.067(4) 0.005(4) 0.006(4) -0.005(3)
C81 0.105(5) 0.069(4) 0.075(4) 0.007(4) -0.001(4) 0.004(4)
C82 0.097(5) 0.070(5) 0.069(4) 0.009(4) -0.005(4) -0.009(3)
C83 0.088(4) 0.078(5) 0.080(4) 0.007(4) 0.007(4) -0.015(4)
C84 0.080(4) 0.075(4) 0.076(4) 0.010(4) 0.018(4) -0.010(4)
C78A 0.087(8) 0.089(8) 0.067(7) 0.002(7) 0.035(6) 0.000(7)
C79A 0.090(5) 0.074(5) 0.074(4) 0.010(4) 0.015(4) -0.008(4)
C81A 0.098(6) 0.074(6) 0.070(5) 0.002(5) 0.010(5) -0.003(5)
C80A 0.093(6) 0.070(5) 0.072(5) 0.001(5) 0.014(5) -0.005(5)
C82A 0.097(6) 0.072(5) 0.071(5) 0.007(5) 0.004(5) 0.000(4)
C83A 0.095(6) 0.074(5) 0.071(4) 0.006(5) -0.003(5) -0.005(5)
C84A 0.090(5) 0.074(5) 0.075(4) 0.008(4) 0.007(4) -0.009(4)
N1 0.0260(14) 0.0272(14) 0.0453(16) 0.0056(11) 0.0061(12) 0.0058(12)
N2 0.0292(14) 0.0235(13) 0.0386(15) 0.0031(11) 0.0087(12) 0.0020(11)
N3 0.0283(14) 0.0289(14) 0.0366(15) 0.0044(11) 0.0072(11) 0.0010(11)
N4 0.0267(14) 0.0288(13) 0.0366(14) -0.0035(11) 0.0064(11) -0.0041(11)
N5 0.0284(15) 0.0259(13) 0.0478(17) 0.0024(11) 0.0104(12) 0.0030(12)
N6 0.0275(14) 0.0251(13) 0.0394(15) -0.0040(11) 0.0060(12) 0.0006(11)
N7 0.0304(15) 0.0345(15) 0.0379(15) -0.0016(12) 0.0058(12) 0.0002(12)
N8 0.0307(15) 0.0301(14) 0.0389(15) -0.0007(12) 0.0084(12) 0.0027(12)
N9 0.0279(14) 0.0247(13) 0.0365(14) -0.0019(11) 0.0034(11) 0.0023(11)
N10 0.0294(15) 0.0264(13) 0.0415(16) -0.0013(11) 0.0039(12) -0.0017(12)
O1 0.0271(13) 0.0255(12) 0.0740(19) 0.0064(10) 0.0091(12) 0.0141(12)
O2 0.0295(12) 0.0231(11) 0.0480(14) 0.0047(9) 0.0098(10) 0.0017(10)
O3 0.0292(13) 0.0282(12) 0.0627(17) 0.0058(10) 0.0104(11) 0.0020(11)
O4 0.0255(12) 0.0296(12) 0.0474(14) -0.0045(9) 0.0072(10) -0.0069(10)
O5 0.0288(13) 0.0255(12) 0.084(2) 0.0048(10) 0.0163(13) 0.0077(13)
O6 0.0249(12) 0.0255(11) 0.0468(14) -0.0039(9) 0.0021(10) 0.0009(10)
O7 0.0333(14) 0.0368(14) 0.0663(18) 0.0036(11) 0.0169(12) -0.0043(13)
O8 0.0344(13) 0.0292(12) 0.0449(14) -0.0010(10) 0.0087(11) 0.0005(10)
O9 0.0337(14) 0.0317(13) 0.0506(15) -0.0002(11) -0.0038(11) -0.0058(11)
O10 0.0349(14) 0.0309(12) 0.0471(15) 0.0019(11) -0.0049(11) -0.0071(11)
Ni1 0.0237(2) 0.0232(2) 0.0434(2) 0.00088(16) 0.00702(17) 0.00455(17)
Ni2 0.0251(2) 0.0275(2) 0.0382(2) -0.00170(16) 0.00718(17) -0.00033(17)
Ni3 0.0274(2) 0.0223(2) 0.0386(2) 0.00040(16) 0.00435(17) 0.00011(17)

loop_
_atom_type_symbol
_atom_type_description
_atom_type_scat_dispersion_real
_atom_type_scat_dispersion_imag
_atom_type_scat_source
C C 0.0033 0.0016 'International Tables Vol C Tables 4.2.6.8 and 6.1.1.4'
H H 0.0000 0.0000 'International Tables Vol C Tables 4.2.6.8 and 6.1.1.4'
N N 0.0061 0.0033 'International Tables Vol C Tables 4.2.6.8 and 6.1.1.4'
O O 0.0106 0.0060 'International Tables Vol C Tables 4.2.6.8 and 6.1.1.4'
Ni Ni 0.3393 1.1124 'International Tables Vol C Tables 4.2.6.8 and 6.1.1.4'

loop_
_geom_angle_atom_site_label_1
_geom_angle_atom_site_label_2
_geom_angle_atom_site_label_3
_geom_angle
N1 C1 C14 127.3(3)
N1 C1 C2 112.3(3)
C14 C1 C2 120.4(3)
N2 C2 C3 127.7(3)
N2 C2 C1 111.7(3)
C3 C2 C1 120.3(3)
C4 C3 C8 119.3(3)
C4 C3 C2 122.9(3)
C8 C3 C2 117.5(3)
C5 C4 C3 120.8(3)
C5 C4 H4 119.6
C3 C4 H4 119.6
C4 C5 C6 120.1(3)
C4 C5 H5 120.0
C6 C5 H5 120.0
C7 C6 C5 120.0(3)
C7 C6 H6 120.0
C5 C6 H6 120.0
C6 C7 C8 122.1(4)
C6 C7 H7 119.0
C8 C7 H7 119.0
C7 C8 C3 117.6(3)
C7 C8 C9 121.2(3)
C3 C8 C9 121.2(3)
C10 C9 C14 117.7(3)
C10 C9 C8 121.0(3)
C14 C9 C8 121.3(3)
C11 C10 C9 122.2(3)
C11 C10 H10 118.9
C9 C10 H10 118.9
C10 C11 C12 120.0(3)
C10 C11 H11 120.0
C12 C11 H11 120.0
C13 C12 C11 119.5(3)
C13 C12 H12 120.2
C11 C12 H12 120.2
C12 C13 C14 121.1(3)
C12 C13 H13 119.4
C14 C13 H13 119.4
C13 C14 C9 119.4(3)
C13 C14 C1 122.9(3)
C9 C14 C1 117.6(3)
N3 C15 C16 118.6(3)
N3 C15 C28 124.4(3)
C16 C15 C28 117.0(3)
N4 C16 C15 126.2(3)
N4 C16 C17 115.3(3)
C15 C16 C17 118.5(3)
C22 C17 C18 120.3(3)
C22 C17 C16 119.6(3)
C18 C17 C16 120.1(3)
C19 C18 C17 120.7(3)
C19 C18 H18 119.6
C17 C18 H18 119.6
C18 C19 C20 119.5(3)
C18 C19 H19 120.3
C20 C19 H19 120.3
C21 C20 C19 120.2(3)
C21 C20 H20 119.9
C19 C20 H20 119.9
C20 C21 C22 121.7(3)
C20 C21 H21 119.2
C22 C21 H21 119.2
C17 C22 C21 117.7(3)
C17 C22 C23 120.3(3)
C21 C22 C23 122.0(3)
C24 C23 C28 117.8(3)
C24 C23 C22 121.4(3)
C28 C23 C22 120.7(3)
C25 C24 C23 122.4(3)
C25 C24 H24 118.8
C23 C24 H24 118.8
C24 C25 C26 119.6(3)
C24 C25 H25 120.2
C26 C25 H25 120.2
C25 C26 C27 119.9(4)
C25 C26 H26 120.0
C27 C26 H26 120.0
C26 C27 C28 121.5(3)
C26 C27 H27 119.3
C28 C27 H27 119.3
C27 C28 C23 118.6(3)
C27 C28 C15 122.4(3)
C23 C28 C15 118.9(3)
N5 C29 C30 117.8(3)
N5 C29 C42 125.7(3)
C30 C29 C42 116.4(3)
N6 C30 C29 126.8(3)
N6 C30 C31 114.6(3)
C29 C30 C31 118.6(3)
C32 C31 C36 120.4(3)
C32 C31 C30 120.9(3)
C36 C31 C30 118.7(3)
C33 C32 C31 120.1(4)
C33 C32 H32 120.0
C31 C32 H32 120.0
C34 C33 C32 120.1(4)
C34 C33 H33 119.9
C32 C33 H33 119.9
C33 C34 C35 120.7(4)
C33 C34 H34 119.7
C35 C34 H34 119.7
C34 C35 C36 121.0(4)
C34 C35 H35 119.5
C36 C35 H35 119.5
C31 C36 C35 117.8(3)
C31 C36 C37 119.5(3)
C35 C36 C37 122.8(3)
C38 C37 C42 118.0(3)
C38 C37 C36 120.8(3)
C42 C37 C36 121.1(3)
C39 C38 C37 121.9(4)
C39 C38 H38 119.1
C37 C38 H38 119.1
C40 C39 C38 120.0(4)
C40 C39 H39 120.0
C38 C39 H39 120.0
C39 C40 C41 120.2(4)
C39 C40 H40 119.9
C41 C40 H40 119.9
C40 C41 C42 121.2(4)
C40 C41 H41 119.4
C42 C41 H41 119.4
C41 C42 C37 118.7(3)
C41 C42 C29 122.4(3)
C37 C42 C29 118.6(3)
N7 C43 C44 112.4(3)
N7 C43 C56 127.1(3)
C44 C43 C56 120.4(3)
N8 C44 C43 112.2(3)
N8 C44 C45 127.3(3)
C43 C44 C45 120.4(3)
C46 C45 C50 120.2(3)
C46 C45 C44 122.5(3)
C50 C45 C44 117.1(3)
C47 C46 C45 120.6(4)
C47 C46 H46 119.7
C45 C46 H46 119.7
C46 C47 C48 119.8(4)
C46 C47 H47 120.1
C48 C47 H47 120.1
C49 C48 C47 120.4(4)
C49 C48 H48 119.8
C47 C48 H48 119.8
C48 C49 C50 121.9(4)
C48 C49 H49 119.0
C50 C49 H49 119.0
C49 C50 C45 117.1(4)
C49 C50 C51 121.4(4)
C45 C50 C51 121.5(3)
C56 C51 C52 117.1(4)
C56 C51 C50 121.7(3)
C52 C51 C50 121.2(4)
C53 C52 C51 122.3(4)
C53 C52 H52 118.9
C51 C52 H52 118.9
C52 C53 C54 120.6(4)
C52 C53 H53 119.7
C54 C53 H53 119.7
C53 C54 C55 119.4(4)
C53 C54 H54 120.3
C55 C54 H54 120.3
C54 C55 C56 120.9(4)
C54 C55 H55 119.5
C56 C55 H55 119.5
C55 C56 C51 119.8(3)
C55 C56 C43 123.0(3)
C51 C56 C43 117.3(3)
N9 C57 C70 128.8(3)
N9 C57 C58 112.0(3)
C70 C57 C58 119.2(3)
N10 C58 C59 128.4(3)
N10 C58 C57 112.7(3)
C59 C58 C57 118.8(3)
C60 C59 C64 118.8(3)
C60 C59 C58 123.0(3)
C64 C59 C58 118.0(3)
C61 C60 C59 121.1(4)
C61 C60 H60 119.5
C59 C60 H60 119.5
C62 C61 C60 120.4(4)
C62 C61 H61 119.8
C60 C61 H61 119.8
C61 C62 C63 119.8(4)
C61 C62 H62 120.1
C63 C62 H62 120.1
C62 C63 C64 121.7(4)
C62 C63 H63 119.2
C64 C63 H63 119.2
C63 C64 C59 118.2(3)
C63 C64 C65 120.5(3)
C59 C64 C65 121.3(3)
C66 C65 C70 118.8(3)
C66 C65 C64 120.2(3)
C70 C65 C64 120.9(3)
C67 C66 C65 121.6(4)
C67 C66 H66 119.2
C65 C66 H66 119.2
C66 C67 C68 119.8(4)
C66 C67 H67 120.1
C68 C67 H67 120.1
C69 C68 C67 121.3(4)
C69 C68 H68 119.3
C67 C68 H68 119.3
C68 C69 C70 119.7(3)
C68 C69 H69 120.1
C70 C69 H69 120.1
C65 C70 C69 118.7(3)
C65 C70 C57 118.0(3)
C69 C70 C57 123.3(3)
C72 C71 H71A 109.5
C72 C71 H71B 109.5
H71A C71 H71B 109.5
C72 C71 H71C 109.5
H71A C71 H71C 109.5
H71B C71 H71C 109.5
C73 C72 C77 117.9(4)
C73 C72 C71 121.0(5)
C77 C72 C71 121.2(5)
C74 C73 C72 120.7(4)
C74 C73 H73 119.7
C72 C73 H73 119.7
C73 C74 C75 120.6(4)
C73 C74 H74 119.7
C75 C74 H74 119.7
C76 C75 C74 119.6(4)
C76 C75 H75 120.2
C74 C75 H75 120.2
C75 C76 C77 119.9(4)
C75 C76 H76 120.0
C77 C76 H76 120.0
C76 C77 C72 121.3(4)
C76 C77 H77 119.3
C72 C77 H77 119.3
C79 C78 H78A 109.5
C79 C78 H78B 109.5
H78A C78 H78B 109.5
C79 C78 H78C 109.5
H78A C78 H78C 109.5
H78B C78 H78C 109.5
C80 C79 C84 119.1(5)
C80 C79 C78 121.0(5)
C84 C79 C78 119.9(5)
C81 C80 C79 121.2(5)
C81 C80 H80 119.4
C79 C80 H80 119.4
C80 C81 C82 119.5(5)
C80 C81 H81 120.2
C82 C81 H81 120.2
C83 C82 C81 119.6(5)
C83 C82 H82 120.2
C81 C82 H82 120.2
C84 C83 C82 121.0(5)
C84 C83 H83 119.5
C82 C83 H83 119.5
C83 C84 C79 119.5(5)
C83 C84 H84 120.2
C79 C84 H84 120.2
C79A C78A H78D 109.5
C79A C78A H78E 109.5
H78D C78A H78E 109.5
C79A C78A H78F 109.5
H78D C78A H78F 109.5
H78E C78A H78F 109.5
C84A C79A C80A 120.4(17)
C84A C79A C78A 121.6(11)
C80A C79A C78A 117.9(12)
C82A C81A C80A 123.7(16)
C82A C81A H81A 118.2
C80A C81A H81A 118.2
C79A C80A C81A 115.9(14)
C79A C80A H80A 122.1
C81A C80A H80A 122.1
C81A C82A C83A 121(2)
C81A C82A H82A 119.5
C83A C82A H82A 119.5
C82A C83A C84A 117.8(17)
C82A C83A H83A 121.1
C84A C83A H83A 121.1
C79A C84A C83A 121.3(18)
C79A C84A H84A 119.3
C83A C84A H84A 119.3
C1 N1 O1 120.2(3)
C1 N1 Ni1 117.4(2)
O1 N1 Ni1 122.4(2)
C2 N2 O2 121.3(3)
C2 N2 Ni1 116.3(2)
O2 N2 Ni1 122.3(2)
C15 N3 O3 116.8(3)
C15 N3 Ni2 126.6(2)
O3 N3 Ni2 116.3(2)
C16 N4 O4 119.1(3)
C29 N5 O5 116.3(3)
C29 N5 Ni1 126.6(2)
O5 N5 Ni1 116.3(2)
C30 N6 O6 118.6(3)
C43 N7 O7 120.8(3)
C43 N7 Ni2 117.0(2)
O7 N7 Ni2 122.0(2)
C44 N8 O8 121.7(3)
C44 N8 Ni2 115.9(2)
O8 N8 Ni2 122.3(2)
C57 N9 O9 117.4(3)
C57 N9 Ni3 118.8(2)
O9 N9 Ni3 122.5(2)
C58 N10 O10 117.1(3)
C58 N10 Ni3 118.1(2)
O10 N10 Ni3 123.1(2)
N1 O1 H1A 101(3)
N2 O2 Ni3 111.88(18)
N3 O3 H2A 103(2)
N4 O4 Ni2 127.34(19)
N4 O4 Ni3 116.88(18)
Ni2 O4 Ni3 115.78(11)
N5 O5 H1A 107(3)
N6 O6 Ni1 127.55(19)
N6 O6 Ni3 116.43(18)
Ni1 O6 Ni3 115.93(11)
N7 O7 H2A 98(2)
N8 O8 Ni3 111.97(18)
N9 O9 H3A 93(4)
N10 O10 H4A 102(3)
O6 Ni1 N1 169.58(11)
O6 Ni1 N2 87.73(10)
N1 Ni1 N2 81.94(11)
O6 Ni1 N5 91.03(11)
N1 Ni1 N5 99.21(12)
N2 Ni1 N5 176.81(12)
O4 Ni2 N7 170.22(11)
O4 Ni2 N8 88.31(11)
N7 Ni2 N8 81.93(12)
O4 Ni2 N3 90.94(11)
N7 Ni2 N3 98.79(12)
N8 Ni2 N3 177.16(12)
N9 Ni3 O6 165.53(11)
N9 Ni3 N10 76.02(11)
O6 Ni3 N10 95.97(10)
N9 Ni3 O4 96.00(10)
O6 Ni3 O4 94.37(10)
N10 Ni3 O4 164.78(11)
N9 Ni3 O8 104.85(10)
O6 Ni3 O8 86.82(10)
N10 Ni3 O8 89.16(10)
O4 Ni3 O8 80.29(9)
N9 Ni3 O2 91.16(10)
O6 Ni3 O2 79.47(9)
N10 Ni3 O2 106.60(10)
O4 Ni3 O2 86.25(9)
O8 Ni3 O2 159.99(9)

loop_
_geom_bond_atom_site_label_1
_geom_bond_atom_site_label_2
_geom_bond_distance
C1 N1 1.310(4)
C1 C14 1.461(4)
C1 C2 1.464(4)
C2 N2 1.322(4)
C2 C3 1.462(4)
C3 C4 1.410(5)
C3 C8 1.418(4)
C4 C5 1.373(5)
C4 H4 0.9300
C5 C6 1.383(5)
C5 H5 0.9300
C6 C7 1.374(5)
C6 H6 0.9300
C7 C8 1.400(5)
C7 H7 0.9300
C8 C9 1.479(5)
C9 C10 1.406(4)
C9 C14 1.412(5)
C10 C11 1.373(5)
C10 H10 0.9300
C11 C12 1.387(5)
C11 H11 0.9300
C12 C13 1.384(5)
C12 H12 0.9300
C13 C14 1.408(4)
C13 H13 0.9300
C15 N3 1.321(4)
C15 C16 1.468(4)
C15 C28 1.479(4)
C16 N4 1.290(4)
C16 C17 1.481(4)
C17 C22 1.396(4)
C17 C18 1.401(5)
C18 C19 1.380(5)
C18 H18 0.9300
C19 C20 1.390(5)
C19 H19 0.9300
C20 C21 1.372(5)
C20 H20 0.9300
C21 C22 1.410(5)
C21 H21 0.9300
C22 C23 1.469(5)
C23 C24 1.399(5)
C23 C28 1.424(5)
C24 C25 1.376(5)
C24 H24 0.9300
C25 C26 1.378(5)
C25 H25 0.9300
C26 C27 1.384(5)
C26 H26 0.9300
C27 C28 1.402(5)
C27 H27 0.9300
C29 N5 1.319(4)
C29 C30 1.465(4)
C29 C42 1.479(4)
C30 N6 1.295(4)
C30 C31 1.472(5)
C31 C32 1.394(5)
C31 C36 1.399(5)
C32 C33 1.384(5)
C32 H32 0.9300
C33 C34 1.367(6)
C33 H33 0.9300
C34 C35 1.372(6)
C34 H34 0.9300
C35 C36 1.410(5)
C35 H35 0.9300
C36 C37 1.469(5)
C37 C38 1.403(5)
C37 C42 1.420(5)
C38 C39 1.375(6)
C38 H38 0.9300
C39 C40 1.370(6)
C39 H39 0.9300
C40 C41 1.382(5)
C40 H40 0.9300
C41 C42 1.401(5)
C41 H41 0.9300
C43 N7 1.311(4)
C43 C44 1.457(5)
C43 C56 1.465(5)
C44 N8 1.325(4)
C44 C45 1.463(5)
C45 C46 1.399(5)
C45 C50 1.425(5)
C46 C47 1.381(5)
C46 H46 0.9300
C47 C48 1.383(6)
C47 H47 0.9300
C48 C49 1.381(7)
C48 H48 0.9300
C49 C50 1.399(5)
C49 H49 0.9300
C50 C51 1.465(6)
C51 C56 1.411(5)
C51 C52 1.416(5)
C52 C53 1.359(6)
C52 H52 0.9300
C53 C54 1.378(6)
C53 H53 0.9300
C54 C55 1.389(5)
C54 H54 0.9300
C55 C56 1.402(5)
C55 H55 0.9300
C57 N9 1.310(4)
C57 C70 1.465(5)
C57 C58 1.495(5)
C58 N10 1.299(4)
C58 C59 1.467(4)
C59 C60 1.406(5)
C59 C64 1.408(5)
C60 C61 1.372(5)
C60 H60 0.9300
C61 C62 1.368(6)
C61 H61 0.9300
C62 C63 1.380(6)
C62 H62 0.9300
C63 C64 1.399(5)
C63 H63 0.9300
C64 C65 1.481(5)
C65 C66 1.400(5)
C65 C70 1.416(5)
C66 C67 1.364(6)
C66 H66 0.9300
C67 C68 1.379(6)
C67 H67 0.9300
C68 C69 1.378(5)
C68 H68 0.9300
C69 C70 1.420(5)
C69 H69 0.9300
C71 C72 1.517(7)
C71 H71A 0.9600
C71 H71B 0.9600
C71 H71C 0.9600
C72 C73 1.387(6)
C72 C77 1.388(7)
C73 C74 1.369(6)
C73 H73 0.9300
C74 C75 1.382(6)
C74 H74 0.9300
C75 C76 1.365(6)
C75 H75 0.9300
C76 C77 1.377(7)
C76 H76 0.9300
C77 H77 0.9300
C78 C79 1.470(10)
C78 H78A 0.9600
C78 H78B 0.9600
C78 H78C 0.9600
C79 C80 1.386(6)
C79 C84 1.401(6)
C80 C81 1.386(7)
C80 H80 0.9300
C81 C82 1.390(7)
C81 H81 0.9300
C82 C83 1.386(7)
C82 H82 0.9300
C83 C84 1.384(6)
C83 H83 0.9300
C84 H84 0.9300
C78A C79A 1.523(18)
C78A H78D 0.9600
C78A H78E 0.9600
C78A H78F 0.9600
C79A C84A 1.32(2)
C79A C80A 1.382(8)
C81A C82A 1.26(3)
C81A C80A 1.46(2)
C81A H81A 0.9300
C80A H80A 0.9300
C82A C83A 1.36(3)
C82A H82A 0.9300
C83A C84A 1.44(2)
C83A H83A 0.9300
C84A H84A 0.9300
N1 O1 1.349(3)
N1 Ni1 1.859(3)
N2 O2 1.333(3)
N2 Ni1 1.884(3)
N3 O3 1.341(3)
N3 Ni2 1.892(3)
N4 O4 1.363(3)
N5 O5 1.342(3)
N5 Ni1 1.900(3)
N6 O6 1.364(3)
N7 O7 1.344(4)
N7 Ni2 1.871(3)
N8 O8 1.333(4)
N8 Ni2 1.888(3)
N9 O9 1.365(4)
N9 Ni3 2.035(3)
N10 O10 1.388(4)
N10 Ni3 2.043(3)
O1 H1A 1.29(6)
O2 Ni3 2.050(2)
O3 H2A 1.17(5)
O4 Ni2 1.811(2)
O4 Ni3 2.044(2)
O5 H1A 1.13(6)
O6 Ni1 1.813(2)
O6 Ni3 2.042(2)
O7 H2A 1.24(6)
O8 Ni3 2.047(2)
O9 H3A 0.85(6)
O10 H4A 1.04(6)

loop_
_geom_hbond_atom_site_label_D
_geom_hbond_atom_site_label_H
_geom_hbond_atom_site_label_A
_geom_hbond_distance_DH
_geom_hbond_distance_HA
_geom_hbond_distance_DA
_geom_hbond_angle_DHA
O1 H1A O5 1.29(6) 1.13(6) 2.405(4) 169(6)
O3 H2A O7 1.17(5) 1.23(5) 2.402(4) 176(5)
O9 H3A N4 0.86(6) 1.82(6) 2.672(4) 175(7)
O10 H4A N6 1.04(5) 1.63(5) 2.657(4) 168(4)

loop_
_geom_torsion_atom_site_label_1
_geom_torsion_atom_site_label_2
_geom_torsion_atom_site_label_3
_geom_torsion_atom_site_label_4
_geom_torsion
N1 C1 C2 N2 6.8(4)
C14 C1 C2 N2 -174.0(3)
N1 C1 C2 C3 -166.9(3)
C14 C1 C2 C3 12.4(5)
N2 C2 C3 C4 -0.7(5)
C1 C2 C3 C4 171.9(3)
N2 C2 C3 C8 -174.4(3)
C1 C2 C3 C8 -1.8(4)
C8 C3 C4 C5 3.3(5)
C2 C3 C4 C5 -170.3(3)
C3 C4 C5 C6 -0.6(5)
C4 C5 C6 C7 -1.8(6)
C5 C6 C7 C8 1.4(6)
C6 C7 C8 C3 1.3(5)
C6 C7 C8 C9 -179.2(3)
C4 C3 C8 C7 -3.6(5)
C2 C3 C8 C7 170.4(3)
C4 C3 C8 C9 176.9(3)
C2 C3 C8 C9 -9.1(4)
C7 C8 C9 C10 13.2(5)
C3 C8 C9 C10 -167.3(3)
C7 C8 C9 C14 -169.4(3)
C3 C8 C9 C14 10.1(5)
C14 C9 C10 C11 1.0(5)
C8 C9 C10 C11 178.6(3)
C9 C10 C11 C12 -1.6(6)
C10 C11 C12 C13 0.8(5)
C11 C12 C13 C14 0.6(5)
C12 C13 C14 C9 -1.2(5)
C12 C13 C14 C1 -178.7(3)
C10 C9 C14 C13 0.4(5)
C8 C9 C14 C13 -177.2(3)
C10 C9 C14 C1 178.0(3)
C8 C9 C14 C1 0.5(5)
N1 C1 C14 C13 -14.7(5)
C2 C1 C14 C13 166.2(3)
N1 C1 C14 C9 167.7(3)
C2 C1 C14 C9 -11.4(5)
N3 C15 C16 N4 26.0(5)
C28 C15 C16 N4 -154.2(3)
N3 C15 C16 C17 -153.7(3)
C28 C15 C16 C17 26.0(4)
N4 C16 C17 C22 166.5(3)
C15 C16 C17 C22 -13.8(4)
N4 C16 C17 C18 -14.7(4)
C15 C16 C17 C18 165.1(3)
C22 C17 C18 C19 -1.0(5)
C16 C17 C18 C19 -179.9(3)
C17 C18 C19 C20 1.6(5)
C18 C19 C20 C21 -0.4(5)
C19 C20 C21 C22 -1.3(6)
C18 C17 C22 C21 -0.6(5)
C16 C17 C22 C21 178.2(3)
C18 C17 C22 C23 176.3(3)
C16 C17 C22 C23 -4.9(5)
C20 C21 C22 C17 1.8(5)
C20 C21 C22 C23 -175.1(3)
C17 C22 C23 C24 -166.6(3)
C21 C22 C23 C24 10.2(5)
C17 C22 C23 C28 11.0(5)
C21 C22 C23 C28 -172.2(3)
C28 C23 C24 C25 -1.3(5)
C22 C23 C24 C25 176.4(3)
C23 C24 C25 C26 -2.0(6)
C24 C25 C26 C27 2.8(6)
C25 C26 C27 C28 -0.1(6)
C26 C27 C28 C23 -3.3(5)
C26 C27 C28 C15 -178.9(3)
C24 C23 C28 C27 3.9(5)
C22 C23 C28 C27 -173.8(3)
C24 C23 C28 C15 179.6(3)
C22 C23 C28 C15 1.9(5)
N3 C15 C28 C27 -24.8(5)
C16 C15 C28 C27 155.5(3)
N3 C15 C28 C23 159.6(3)
C16 C15 C28 C23 -20.1(4)
N5 C29 C30 N6 28.4(5)
C42 C29 C30 N6 -150.6(3)
N5 C29 C30 C31 -151.3(3)
C42 C29 C30 C31 29.7(4)
N6 C30 C31 C32 -24.0(5)
C29 C30 C31 C32 155.8(3)
N6 C30 C31 C36 155.9(3)
C29 C30 C31 C36 -24.4(5)
C36 C31 C32 C33 -1.1(6)
C30 C31 C32 C33 178.8(4)
C31 C32 C33 C34 -0.1(7)
C32 C33 C34 C35 0.8(7)
C33 C34 C35 C36 -0.3(7)
C32 C31 C36 C35 1.5(5)
C30 C31 C36 C35 -178.3(3)
C32 C31 C36 C37 -177.9(3)
C30 C31 C36 C37 2.3(5)
C34 C35 C36 C31 -0.8(6)
C34 C35 C36 C37 178.5(4)
C31 C36 C37 C38 -166.6(3)
C35 C36 C37 C38 14.1(5)
C31 C36 C37 C42 14.3(5)
C35 C36 C37 C42 -165.1(3)
C42 C37 C38 C39 1.1(5)
C36 C37 C38 C39 -178.0(3)
C37 C38 C39 C40 0.4(6)
C38 C39 C40 C41 -1.6(6)
C39 C40 C41 C42 1.2(6)
C40 C41 C42 C37 0.3(5)
C40 C41 C42 C29 -173.5(3)
C38 C37 C42 C41 -1.5(5)
C36 C37 C42 C41 177.7(3)
C38 C37 C42 C29 172.6(3)
C36 C37 C42 C29 -8.3(5)
N5 C29 C42 C41 -18.5(5)
C30 C29 C42 C41 160.4(3)
N5 C29 C42 C37 167.6(3)
C30 C29 C42 C37 -13.4(4)
N7 C43 C44 N8 8.4(4)
C56 C43 C44 N8 -169.7(3)
N7 C43 C44 C45 -167.8(3)
C56 C43 C44 C45 14.1(5)
N8 C44 C45 C46 -6.1(6)
C43 C44 C45 C46 169.4(3)
N8 C44 C45 C50 178.3(3)
C43 C44 C45 C50 -6.2(5)
C50 C45 C46 C47 1.8(6)
C44 C45 C46 C47 -173.7(4)
C45 C46 C47 C48 -1.8(6)
C46 C47 C48 C49 1.1(7)
C47 C48 C49 C50 -0.4(7)
C48 C49 C50 C45 0.4(6)
C48 C49 C50 C51 179.7(4)
C46 C45 C50 C49 -1.0(5)
C44 C45 C50 C49 174.6(3)
C46 C45 C50 C51 179.7(3)
C44 C45 C50 C51 -4.7(5)
C49 C50 C51 C56 -171.2(4)
C45 C50 C51 C56 8.0(5)
C49 C50 C51 C52 9.9(6)
C45 C50 C51 C52 -170.8(3)
C56 C51 C52 C53 -0.1(6)
C50 C51 C52 C53 178.7(4)
C51 C52 C53 C54 0.2(6)
C52 C53 C54 C55 -0.1(6)
C53 C54 C55 C56 -0.1(6)
C54 C55 C56 C51 0.2(5)
C54 C55 C56 C43 -178.5(3)
C52 C51 C56 C55 -0.1(5)
C50 C51 C56 C55 -179.0(3)
C52 C51 C56 C43 178.7(3)
C50 C51 C56 C43 -0.1(5)
N7 C43 C56 C55 -9.7(6)
C44 C43 C56 C55 168.1(3)
N7 C43 C56 C51 171.5(3)
C44 C43 C56 C51 -10.7(5)
N9 C57 C58 N10 16.8(4)
C70 C57 C58 N10 -160.8(3)
N9 C57 C58 C59 -161.1(3)
C70 C57 C58 C59 21.3(4)
N10 C58 C59 C60 -17.7(6)
C57 C58 C59 C60 159.9(3)
N10 C58 C59 C64 166.4(3)
C57 C58 C59 C64 -16.0(5)
C64 C59 C60 C61 0.6(6)
C58 C59 C60 C61 -175.3(4)
C59 C60 C61 C62 -2.1(6)
C60 C61 C62 C63 1.9(7)
C61 C62 C63 C64 -0.2(7)
C62 C63 C64 C59 -1.3(6)
C62 C63 C64 C65 176.6(4)
C60 C59 C64 C63 1.1(5)
C58 C59 C64 C63 177.2(3)
C60 C59 C64 C65 -176.9(3)
C58 C59 C64 C65 -0.8(5)
C63 C64 C65 C66 13.5(5)
C59 C64 C65 C66 -168.6(3)
C63 C64 C65 C70 -164.5(3)
C59 C64 C65 C70 13.4(5)
C70 C65 C66 C67 3.0(6)
C64 C65 C66 C67 -175.1(4)
C65 C66 C67 C68 -0.1(6)
C66 C67 C68 C69 -2.1(6)
C67 C68 C69 C70 1.3(6)
C66 C65 C70 C69 -3.7(5)
C64 C65 C70 C69 174.3(3)
C66 C65 C70 C57 174.0(3)
C64 C65 C70 C57 -7.9(5)
C68 C69 C70 C65 1.6(5)
C68 C69 C70 C57 -176.0(3)
N9 C57 C70 C65 173.9(3)
C58 C57 C70 C65 -9.0(5)
N9 C57 C70 C69 -8.5(6)
C58 C57 C70 C69 168.6(3)
C77 C72 C73 C74 1.6(7)
C71 C72 C73 C74 -178.3(5)
C72 C73 C74 C75 0.3(7)
C73 C74 C75 C76 -1.4(7)
C74 C75 C76 C77 0.5(8)
C75 C76 C77 C72 1.5(9)
C73 C72 C77 C76 -2.5(8)
C71 C72 C77 C76 177.3(6)
C84 C79 C80 C81 0.2(4)
C78 C79 C80 C81 -179.8(3)
C79 C80 C81 C82 -0.6(6)
C80 C81 C82 C83 0.7(7)
C81 C82 C83 C84 -0.4(8)
C82 C83 C84 C79 0.1(7)
C80 C79 C84 C83 0.0(5)
C78 C79 C84 C83 -180.0(3)
C84A C79A C80A C81A 0.3(6)
C78A C79A C80A C81A -179.9(2)
C82A C81A C80A C79A 0.0(6)
C80A C81A C82A C83A -0.5(7)
C81A C82A C83A C84A 0.5(8)
C80A C79A C84A C83A -0.2(7)
C78A C79A C84A C83A 180.0(4)
C82A C83A C84A C79A -0.2(8)
C14 C1 N1 O1 -1.9(5)
C2 C1 N1 O1 177.3(3)
C14 C1 N1 Ni1 176.6(3)
C2 C1 N1 Ni1 -4.2(4)
C3 C2 N2 O2 -9.3(5)
C1 C2 N2 O2 177.6(3)
C3 C2 N2 Ni1 166.7(3)
C1 C2 N2 Ni1 -6.4(4)
C16 C15 N3 O3 173.6(3)
C28 C15 N3 O3 -6.2(5)
C16 C15 N3 Ni2 -13.4(4)
C28 C15 N3 Ni2 166.8(2)
C15 C16 N4 O4 -4.3(5)
C17 C16 N4 O4 175.4(3)
C30 C29 N5 O5 172.0(3)
C42 C29 N5 O5 -9.0(5)
C30 C29 N5 Ni1 -18.5(4)
C42 C29 N5 Ni1 160.5(3)
C29 C30 N6 O6 -4.0(5)
C31 C30 N6 O6 175.7(3)
C44 C43 N7 O7 178.7(3)
C56 C43 N7 O7 -3.4(5)
C44 C43 N7 Ni2 -6.0(4)
C56 C43 N7 Ni2 172.0(3)
C43 C44 N8 O8 175.6(3)
C45 C44 N8 O8 -8.5(5)
C43 C44 N8 Ni2 -7.2(4)
C45 C44 N8 Ni2 168.7(3)
C70 C57 N9 O9 -0.4(5)
C58 C57 N9 O9 -177.7(3)
C70 C57 N9 Ni3 166.5(3)
C58 C57 N9 Ni3 -10.8(4)
C59 C58 N10 O10 -3.5(5)
C57 C58 N10 O10 178.9(3)
C59 C58 N10 Ni3 162.1(3)
C57 C58 N10 Ni3 -15.6(4)
C2 N2 O2 Ni3 143.0(3)
Ni1 N2 O2 Ni3 -32.7(3)
C16 N4 O4 Ni2 -30.5(4)
C16 N4 O4 Ni3 148.7(2)
C30 N6 O6 Ni1 -30.9(4)
C30 N6 O6 Ni3 145.4(2)
C44 N8 O8 Ni3 145.0(3)
Ni2 N8 O8 Ni3 -32.1(3)
N6 O6 Ni1 N1 -158.8(6)
Ni3 O6 Ni1 N1 24.9(7)
N6 O6 Ni1 N2 -151.0(3)
Ni3 O6 Ni1 N2 32.64(14)
N6 O6 Ni1 N5 31.9(3)
Ni3 O6 Ni1 N5 -144.41(14)
C1 N1 Ni1 O6 8.5(8)
O1 N1 Ni1 O6 -173.0(6)
C1 N1 Ni1 N2 0.7(3)
O1 N1 Ni1 N2 179.1(3)
C1 N1 Ni1 N5 177.7(3)
O1 N1 Ni1 N5 -3.9(3)
C2 N2 Ni1 O6 -175.1(2)
O2 N2 Ni1 O6 0.8(2)
C2 N2 Ni1 N1 3.5(2)
O2 N2 Ni1 N1 179.4(3)
C29 N5 Ni1 O6 -5.9(3)
O5 N5 Ni1 O6 163.6(3)
C29 N5 Ni1 N1 176.0(3)
O5 N5 Ni1 N1 -14.5(3)
N4 O4 Ni2 N8 -149.4(3)
Ni3 O4 Ni2 N8 31.36(14)
N4 O4 Ni2 N3 33.3(3)
Ni3 O4 Ni2 N3 -145.90(14)
C43 N7 Ni2 N8 1.8(3)
O7 N7 Ni2 N8 177.1(3)
C43 N7 Ni2 N3 179.0(3)
O7 N7 Ni2 N3 -5.7(3)
C44 N8 Ni2 O4 -176.1(3)
O8 N8 Ni2 O4 1.1(2)
C44 N8 Ni2 N7 3.3(2)
O8 N8 Ni2 N7 -179.5(3)
C15 N3 Ni2 O4 -10.2(3)
O3 N3 Ni2 O4 162.8(2)
C15 N3 Ni2 N7 170.8(3)
O3 N3 Ni2 N7 -16.1(2)

_cod_database_fobs_code 2241618
